data_1532463
loop_
_publ_author_name
'Khalil, Khaled D.'
'Ibrahim, Enas I.'
'Al-Sagheer, Fakhreia A.'

_publ_section_title
;
 A novel, efficient, and recyclable biocatalyst for Michael addition
 reactions and its iron(iii) complex as promoter for alkyl oxidation
 reactions
;
_journal_issue 5
_journal_name_full 'Catal. Sci. Technol.'
_journal_page_first 1410
_journal_paper_doi 10.1039/C5CY01034A
_journal_volume 6
_journal_year 2016
_chemical_formula_moiety 'C15 H20 N2 O2'
_chemical_formula_sum 'C15 H20 N2 O2'
_chemical_formula_weight 260.34
_space_group_IT_number 14
_symmetry_cell_setting monoclinic
_symmetry_Int_Tables_number 14
_symmetry_space_group_name_Hall '-P 2yn'
_symmetry_space_group_name_H-M 'P 1 21/n 1'
_atom_sites_solution_hydrogens geom
_atom_sites_solution_primary direct
_atom_sites_solution_secondary difmap
_audit_update_record
;
2011-05-08 deposited with the CCDC.
2015-09-17 downloaded from the CCDC.
;
_cell_angle_alpha 90.0000
_cell_angle_beta 104.7881(19)
_cell_angle_gamma 90.0000
_cell_formula_units_Z 4
_cell_length_a 14.4760(6)
_cell_length_b 6.09700(17)
_cell_length_c 16.8438(7)
_cell_measurement_reflns_used 6882
_cell_measurement_temperature 273
_cell_measurement_theta_max 27.49
_cell_measurement_theta_min 3.20
_cell_volume 1437.39(9)
_computing_cell_refinement 'CrystalClear-SM Expert 2.0 r4'
_computing_data_collection 'CrystalClear-SM Expert 2.0 r4 (Rigaku, 2009)'
_computing_data_reduction 'CrystalClear-SM Expert 2.0 r4'
_computing_molecular_graphics 'CrystalStructure 4.0'
_computing_publication_material 'CrystalStructure 4.0 (Rigaku, 2010)'
_computing_structure_refinement 'SHELXL97 (Sheldrick, 2008)'
_computing_structure_solution 'Il Milione (Burla, et al., 2007)'
_diffrn_ambient_temperature 273
_diffrn_measured_fraction_theta_full 0.986
_diffrn_measured_fraction_theta_max 0.986
_diffrn_radiation_type 'Mo K\a'
_diffrn_radiation_wavelength 0.71075
_diffrn_reflns_av_R_equivalents 0.1602
_diffrn_reflns_limit_h_max 18
_diffrn_reflns_limit_h_min -18
_diffrn_reflns_limit_k_max 7
_diffrn_reflns_limit_k_min -7
_diffrn_reflns_limit_l_max 21
_diffrn_reflns_limit_l_min -21
_diffrn_reflns_number 13404
_diffrn_reflns_theta_full 27.52
_diffrn_reflns_theta_max 27.53
_diffrn_standards_number 0
_exptl_absorpt_coefficient_mu 0.080
_exptl_absorpt_correction_type none
_exptl_crystal_colour colorless
_exptl_crystal_density_diffrn 1.203
_exptl_crystal_density_method 'not measured'
_exptl_crystal_description block
_exptl_crystal_F_000 560.00
_exptl_crystal_size_max 0.200
_exptl_crystal_size_mid 0.200
_exptl_crystal_size_min 0.200
_refine_diff_density_max 0.320
_refine_diff_density_min -0.440
_refine_ls_extinction_method none
_refine_ls_goodness_of_fit_ref 1.032
_refine_ls_hydrogen_treatment constr
_refine_ls_number_parameters 172
_refine_ls_number_reflns 3262
_refine_ls_number_restraints 0
_refine_ls_R_factor_gt 0.1067
_refine_ls_shift/su_max 0.000
_refine_ls_structure_factor_coef Fsqd
_refine_ls_weighting_details 'w = 1/[\s^2^(Fo^2^)+(0.1617P)^2^+0.7631P] where P=(Fo^2^+2Fc^2^)/3'
_refine_ls_weighting_scheme calc
_refine_ls_wR_factor_ref 0.3238
_reflns_number_gt 2373
_reflns_number_total 3262
_reflns_threshold_expression F^2^>2.0\s(F^2^)
_cod_data_source_file c5cy01034a2.cif
_cod_data_source_block 8DP270111
_cod_depositor_comments 'Adding full bibliography for 1532462--1532463.cif.'
_cod_database_code 1532463

loop_
_symmetry_equiv_pos_site_id
_symmetry_equiv_pos_as_xyz
1 +X,+Y,+Z
2 1/2-X,1/2+Y,1/2-Z
3 -X,-Y,-Z
4 1/2+X,1/2-Y,1/2+Z

loop_
_atom_site_label
_atom_site_type_symbol
_atom_site_fract_x
_atom_site_fract_y
_atom_site_fract_z
_atom_site_U_iso_or_equiv
_atom_site_adp_type
_atom_site_occupancy
_atom_site_symmetry_multiplicity
_atom_site_calc_flag
_atom_site_refinement_flags
O1 O 0.6134(3) -0.1009(6) 0.43782(18) 0.0986(12) Uani 1.0 4 d .
O2 O 0.6360(4) 0.1395(8) -0.0945(3) 0.1300(16) Uani 1.0 4 d .
N1 N 0.57673(16) 0.2396(4) 0.17819(13) 0.0467(6) Uani 1.0 4 d .
N2 N 0.64846(19) 0.1184(5) 0.07890(15) 0.0535(7) Uani 1.0 4 d .
C1 C 0.63284(19) 0.0896(5) 0.15462(16) 0.0449(7) Uani 1.0 4 d .
C2 C 0.6722(2) -0.0890(6) 0.2067(2) 0.0544(8) Uani 1.0 4 d .
C3 C 0.6544(2) -0.1008(6) 0.2816(2) 0.0580(9) Uani 1.0 4 d .
C4 C 0.5980(2) 0.0555(6) 0.30747(18) 0.0531(8) Uani 1.0 4 d .
C5 C 0.5800(3) 0.0473(7) 0.38948(19) 0.0634(10) Uani 1.0 4 d .
C6 C 0.5219(3) 0.2281(7) 0.41210(19) 0.0648(10) Uani 1.0 4 d .
C7 C 0.4457(3) 0.3218(6) 0.34030(18) 0.0530(8) Uani 1.0 4 d .
C8 C 0.4954(3) 0.3941(6) 0.2743(2) 0.0593(9) Uani 1.0 4 d .
C9 C 0.5591(2) 0.2224(5) 0.25234(16) 0.0462(7) Uani 1.0 4 d .
C10 C 0.6252(3) 0.3250(6) 0.03495(18) 0.0560(8) Uani 1.0 4 d .
C11 C 0.5751(3) 0.2842(7) -0.05443(19) 0.0636(9) Uani 1.0 4 d .
C12 C 0.6602(3) -0.0738(7) -0.0449(3) 0.0706(10) Uani 1.0 4 d .
C13 C 0.7068(3) -0.0292(6) 0.0437(2) 0.0608(9) Uani 1.0 4 d .
C14 C 0.3696(3) 0.1493(7) 0.3069(3) 0.0729(11) Uani 1.0 4 d .
C15 C 0.3982(3) 0.5196(7) 0.3690(3) 0.0731(11) Uani 1.0 4 d .
H2 H 0.7092 -0.1949 0.1896 0.0653 Uiso 1.0 4 calc R
H3 H 0.6803 -0.2155 0.3166 0.0696 Uiso 1.0 4 calc R
H6A H 0.5645 0.3457 0.4372 0.0778 Uiso 1.0 4 calc R
H6B H 0.4910 0.1736 0.4529 0.0778 Uiso 1.0 4 calc R
H8A H 0.4470 0.4344 0.2251 0.0712 Uiso 1.0 4 calc R
H8B H 0.5333 0.5238 0.2936 0.0712 Uiso 1.0 4 calc R
H10A H 0.6834 0.4077 0.0385 0.0672 Uiso 1.0 4 calc R
H10B H 0.5842 0.4114 0.0602 0.0672 Uiso 1.0 4 calc R
H11A H 0.5630 0.4230 -0.0833 0.0763 Uiso 1.0 4 calc R
H11B H 0.5141 0.2135 -0.0582 0.0763 Uiso 1.0 4 calc R
H12A H 0.6020 -0.1571 -0.0492 0.0848 Uiso 1.0 4 calc R
H12B H 0.7027 -0.1618 -0.0680 0.0848 Uiso 1.0 4 calc R
H13A H 0.7158 -0.1663 0.0740 0.0730 Uiso 1.0 4 calc R
H13B H 0.7691 0.0360 0.0488 0.0730 Uiso 1.0 4 calc R
H14A H 0.3986 0.0245 0.2882 0.0875 Uiso 1.0 4 calc R
H14B H 0.3218 0.2099 0.2619 0.0875 Uiso 1.0 4 calc R
H14C H 0.3405 0.1048 0.3495 0.0875 Uiso 1.0 4 calc R
H15A H 0.4151 0.6503 0.3442 0.0877 Uiso 1.0 4 calc R
H15B H 0.4197 0.5317 0.4276 0.0877 Uiso 1.0 4 calc R
H15C H 0.3301 0.5012 0.3532 0.0877 Uiso 1.0 4 calc R

loop_
_atom_site_aniso_label
_atom_site_aniso_U_11
_atom_site_aniso_U_22
_atom_site_aniso_U_33
_atom_site_aniso_U_12
_atom_site_aniso_U_13
_atom_site_aniso_U_23
O1 0.088(2) 0.143(3) 0.0712(18) 0.0388(19) 0.0320(15) 0.0567(19)
O2 0.183(5) 0.132(4) 0.084(3) 0.021(3) 0.050(3) -0.004(3)
N1 0.0488(13) 0.0501(14) 0.0398(12) 0.0018(10) 0.0085(10) 0.0044(10)
N2 0.0638(15) 0.0543(15) 0.0435(14) 0.0128(12) 0.0155(11) 0.0018(11)
C1 0.0419(13) 0.0523(16) 0.0372(14) -0.0009(12) 0.0043(10) -0.0012(12)
C2 0.0471(15) 0.0583(18) 0.0561(18) 0.0096(13) 0.0101(13) 0.0071(14)
C3 0.0462(15) 0.067(2) 0.0592(19) 0.0078(14) 0.0100(13) 0.0201(15)
C4 0.0428(14) 0.070(2) 0.0454(16) -0.0004(13) 0.0095(12) 0.0130(14)
C5 0.0476(16) 0.097(3) 0.0456(16) 0.0028(16) 0.0114(13) 0.0217(17)
C6 0.0616(19) 0.093(3) 0.0401(16) -0.0076(18) 0.0138(14) 0.0046(16)
C7 0.0567(17) 0.0609(18) 0.0422(15) -0.0046(14) 0.0140(13) -0.0034(13)
C8 0.072(2) 0.062(2) 0.0497(17) 0.0074(16) 0.0252(15) 0.0030(15)
C9 0.0457(14) 0.0552(17) 0.0364(13) -0.0054(12) 0.0082(11) 0.0001(12)
C10 0.071(2) 0.0545(18) 0.0450(16) 0.0061(15) 0.0195(14) 0.0020(13)
C11 0.067(2) 0.073(3) 0.0494(18) 0.0014(17) 0.0127(15) 0.0049(16)
C12 0.089(3) 0.068(3) 0.062(2) -0.0026(19) 0.0319(19) -0.0168(18)
C13 0.0634(19) 0.063(2) 0.0581(19) 0.0127(15) 0.0193(15) -0.0045(16)
C14 0.0498(17) 0.086(3) 0.082(3) -0.0039(17) 0.0143(17) -0.018(2)
C15 0.088(3) 0.076(3) 0.061(2) 0.006(2) 0.0317(19) -0.0096(18)

loop_
_atom_type_symbol
_atom_type_description
_atom_type_scat_dispersion_real
_atom_type_scat_dispersion_imag
_atom_type_scat_source
C C 0.0033 0.0016
;
International Tables for Crystallography
(1992, Vol. C, Tables 4.2.6.8 and 6.1.1.4)
;
H H 0.0000 0.0000
;
International Tables for Crystallography
(1992, Vol. C, Table 6.1.1.4)
;
N N 0.0061 0.0033
;
International Tables for Crystallography
(1992, Vol. C, Tables 4.2.6.8 and 6.1.1.4)
;
O O 0.0106 0.0060
;
International Tables for Crystallography
(1992, Vol. C, Tables 4.2.6.8 and 6.1.1.4)
;

loop_
_geom_angle_atom_site_label_1
_geom_angle_atom_site_label_2
_geom_angle_atom_site_label_3
_geom_angle
_geom_angle_publ_flag
C11 O2 C12 109.1(4) yes
C1 N1 C9 119.6(3) yes
C1 N2 C10 121.0(3) yes
C1 N2 C13 123.5(3) yes
C10 N2 C13 114.2(3) yes
N1 C1 N2 116.4(3) yes
N1 C1 C2 120.9(3) yes
N2 C1 C2 122.7(3) yes
C1 C2 C3 118.3(3) yes
C2 C3 C4 121.4(3) yes
C3 C4 C5 121.9(3) yes
C3 C4 C9 117.4(3) yes
C5 C4 C9 120.8(3) yes
O1 C5 C4 120.9(4) yes
O1 C5 C6 121.7(4) yes
C4 C5 C6 117.4(3) yes
C5 C6 C7 114.5(3) yes
C6 C7 C8 107.7(3) yes
C6 C7 C14 110.1(3) yes
C6 C7 C15 109.7(3) yes
C8 C7 C14 111.1(3) yes
C8 C7 C15 109.5(3) yes
C14 C7 C15 108.7(3) yes
C7 C8 C9 114.1(3) yes
N1 C9 C4 122.4(3) yes
N1 C9 C8 116.7(3) yes
C4 C9 C8 120.9(3) yes
N2 C10 C11 110.6(3) yes
O2 C11 C10 110.6(3) yes
O2 C12 C13 111.7(4) yes
N2 C13 C12 110.9(3) yes
C1 C2 H2 120.849 no
C3 C2 H2 120.843 no
C2 C3 H3 119.319 no
C4 C3 H3 119.303 no
C5 C6 H6A 108.637 no
C5 C6 H6B 108.636 no
C7 C6 H6A 108.644 no
C7 C6 H6B 108.644 no
H6A C6 H6B 107.581 no
C7 C8 H8A 108.722 no
C7 C8 H8B 108.719 no
C9 C8 H8A 108.733 no
C9 C8 H8B 108.729 no
H8A C8 H8B 107.637 no
N2 C10 H10A 109.517 no
N2 C10 H10B 109.520 no
C11 C10 H10A 109.514 no
C11 C10 H10B 109.518 no
H10A C10 H10B 108.083 no
O2 C11 H11A 109.538 no
O2 C11 H11B 109.542 no
C10 C11 H11A 109.531 no
C10 C11 H11B 109.534 no
H11A C11 H11B 108.099 no
O2 C12 H12A 109.280 no
O2 C12 H12B 109.273 no
C13 C12 H12A 109.270 no
C13 C12 H12B 109.278 no
H12A C12 H12B 107.947 no
N2 C13 H13A 109.457 no
N2 C13 H13B 109.460 no
C12 C13 H13A 109.468 no
C12 C13 H13B 109.472 no
H13A C13 H13B 108.047 no
C7 C14 H14A 109.470 no
C7 C14 H14B 109.470 no
C7 C14 H14C 109.471 no
H14A C14 H14B 109.470 no
H14A C14 H14C 109.473 no
H14B C14 H14C 109.474 no
C7 C15 H15A 109.469 no
C7 C15 H15B 109.472 no
C7 C15 H15C 109.469 no
H15A C15 H15B 109.477 no
H15A C15 H15C 109.465 no
H15B C15 H15C 109.474 no

loop_
_geom_bond_atom_site_label_1
_geom_bond_atom_site_label_2
_geom_bond_distance
_geom_bond_publ_flag
O1 C5 1.230(5) yes
O2 C11 1.520(7) yes
O2 C12 1.537(6) yes
N1 C1 1.348(4) yes
N1 C9 1.341(4) yes
N2 C1 1.362(4) yes
N2 C10 1.456(4) yes
N2 C13 1.459(5) yes
C1 C2 1.423(4) yes
C2 C3 1.353(6) yes
C3 C4 1.394(5) yes
C4 C5 1.470(5) yes
C4 C9 1.396(5) yes
C5 C6 1.494(6) yes
C6 C7 1.524(5) yes
C7 C8 1.535(6) yes
C7 C14 1.523(5) yes
C7 C15 1.526(6) yes
C8 C9 1.502(5) yes
C10 C11 1.516(4) yes
C12 C13 1.498(5) yes
C2 H2 0.930 no
C3 H3 0.930 no
C6 H6A 0.970 no
C6 H6B 0.970 no
C8 H8A 0.970 no
C8 H8B 0.970 no
C10 H10A 0.970 no
C10 H10B 0.970 no
C11 H11A 0.970 no
C11 H11B 0.970 no
C12 H12A 0.970 no
C12 H12B 0.970 no
C13 H13A 0.970 no
C13 H13B 0.970 no
C14 H14A 0.960 no
C14 H14B 0.960 no
C14 H14C 0.960 no
C15 H15A 0.960 no
C15 H15B 0.960 no
C15 H15C 0.960 no

loop_
_geom_contact_atom_site_label_1
_geom_contact_atom_site_label_2
_geom_contact_distance
_geom_contact_publ_flag
_geom_contact_site_symmetry_2
O1 C3 2.841(5) no .
O2 N2 2.882(5) no .
N1 C3 2.758(4) no .
N1 C10 2.730(5) no .
N2 C9 3.541(5) no .
C1 C4 2.755(5) no .
C2 C9 2.742(5) no .
C2 C13 2.935(5) no .
C4 C7 2.902(5) no .
C4 C14 3.353(5) no .
C5 C8 2.919(5) no .
C5 C14 3.072(5) no .
C6 C9 2.876(5) no .
C9 C14 3.139(5) no .
C10 C12 2.885(6) no .
C11 C13 2.900(5) no .
C1 C3 3.538(4) no 2_655
C3 C1 3.538(4) no 2_645
O1 H3 2.5693 no .
O1 H6A 2.8130 no .
O1 H6B 2.4971 no .
O1 H14A 3.5504 no .
O2 H10A 2.7151 no .
O2 H10B 3.3309 no .
O2 H13A 3.3449 no .
O2 H13B 2.7490 no .
N1 H2 3.2465 no .
N1 H8A 2.5143 no .
N1 H8B 2.7933 no .
N1 H10A 3.2908 no .
N1 H10B 2.2729 no .
N2 H2 2.6575 no .
N2 H11A 3.2743 no .
N2 H11B 2.6750 no .
N2 H12A 2.6808 no .
N2 H12B 3.2637 no .
C1 H3 3.2288 no .
C1 H10A 2.9756 no .
C1 H10B 2.5099 no .
C1 H13A 2.5605 no .
C1 H13B 2.9954 no .
C2 H13A 2.5176 no .
C2 H13B 3.3957 no .
C4 H2 3.2389 no .
C4 H6A 2.9465 no .
C4 H6B 3.2953 no .
C4 H8A 3.2388 no .
C4 H8B 2.9958 no .
C4 H14A 2.8280 no .
C5 H3 2.6624 no .
C5 H8B 3.3093 no .
C5 H14A 2.7461 no .
C5 H14C 3.3774 no .
C6 H8A 3.3062 no .
C6 H8B 2.7260 no .
C6 H14A 2.6799 no .
C6 H14B 3.3253 no .
C6 H14C 2.6756 no .
C6 H15A 3.0697 no .
C6 H15B 2.4254 no .
C6 H15C 3.1711 no .
C8 H6A 2.6861 no .
C8 H6B 3.3110 no .
C8 H14A 2.6955 no .
C8 H14B 2.7113 no .
C8 H14C 3.3463 no .
C8 H15A 2.4238 no .
C8 H15B 3.1661 no .
C8 H15C 3.0881 no .
C9 H3 3.2264 no .
C9 H6A 3.1846 no .
C9 H10B 3.5400 no .
C9 H14A 2.8170 no .
C9 H14B 3.4800 no .
C10 H12A 3.2434 no .
C10 H13A 3.2690 no .
C10 H13B 2.6921 no .
C11 H12A 2.7170 no .
C11 H12B 3.3274 no .
C11 H13B 3.2714 no .
C12 H10A 3.2343 no .
C12 H11A 3.3327 no .
C12 H11B 2.7104 no .
C13 H2 2.6488 no .
C13 H10A 2.6838 no .
C13 H10B 3.2702 no .
C13 H11B 3.2356 no .
C14 H6A 3.3244 no .
C14 H6B 2.6366 no .
C14 H8A 2.6381 no .
C14 H8B 3.3390 no .
C14 H15A 3.1542 no .
C14 H15B 3.0570 no .
C14 H15C 2.4010 no .
C15 H6A 2.6126 no .
C15 H6B 2.6988 no .
C15 H8A 2.7406 no .
C15 H8B 2.5885 no .
C15 H14A 3.3118 no .
C15 H14B 2.6499 no .
C15 H14C 2.6578 no .
H2 H3 2.2857 no .
H2 H13A 1.9825 no .
H2 H13B 3.0687 no .
H6A H8A 3.5837 no .
H6A H8B 2.5839 no .
H6A H14A 3.5819 no .
H6A H14C 3.5232 no .
H6A H15A 2.9754 no .
H6A H15B 2.3531 no .
H6A H15C 3.4587 no .
H6B H14A 2.9016 no .
H6B H14B 3.5174 no .
H6B H14C 2.4530 no .
H6B H15A 3.4620 no .
H6B H15B 2.4063 no .
H6B H15C 3.1996 no .
H8A H14A 2.8713 no .
H8A H14B 2.4725 no .
H8A H14C 3.5290 no .
H8A H15A 2.5375 no .
H8A H15B 3.5824 no .
H8A H15C 3.0886 no .
H8B H14B 3.5333 no .
H8B H15A 2.2339 no .
H8B H15B 3.1149 no .
H8B H15C 3.3434 no .
H10A H11A 2.3300 no .
H10A H11B 2.8318 no .
H10A H13A 3.5611 no .
H10A H13B 2.5675 no .
H10B H11A 2.3599 no .
H10B H11B 2.3302 no .
H10B H13B 3.5639 no .
H11B H12A 2.5789 no .
H11B H12B 3.5980 no .
H12A H13A 2.2967 no .
H12A H13B 2.8143 no .
H12B H13A 2.3510 no .
H12B H13B 2.2986 no .
H14A H15C 3.3438 no .
H14B H15A 3.1619 no .
H14B H15B 3.4100 no .
H14B H15C 2.3315 no .
H14C H15A 3.5056 no .
H14C H15B 3.0083 no .
H14C H15C 2.4235 no .
O1 H6A 3.4464 no 1_545
O1 H6B 2.6984 no 3_656
O1 H8B 3.3230 no 1_545
O1 H10A 2.8666 no 2_645
O1 H13B 2.7657 no 2_645
O1 H14C 3.4720 no 3_656
O1 H15A 3.2731 no 1_545
O1 H15B 3.5587 no 1_545
O1 H15B 3.5796 no 3_656
O2 H8A 3.4188 no 3_665
O2 H14A 3.3267 no 3_655
O2 H15C 3.2684 no 4_554
N1 H2 3.3467 no 2_655
N1 H3 3.5073 no 2_655
N1 H11A 3.0378 no 3_665
N1 H11B 3.4772 no 3_655
N1 H12A 2.9666 no 3_655
N2 H3 2.8358 no 2_655
N2 H11B 3.0557 no 3_655
N2 H12A 3.5394 no 3_655
C1 H2 3.2827 no 2_655
C1 H3 2.8804 no 2_655
C1 H11B 2.9696 no 3_655
C1 H12A 3.4352 no 3_655
C2 H2 3.2005 no 2_655
C2 H3 3.2140 no 2_655
C2 H11B 3.2654 no 3_655
C3 H2 3.1263 no 2_655
C3 H8B 2.9209 no 1_545
C3 H10A 3.3267 no 2_645
C3 H13B 3.5605 no 2_645
C4 H2 3.1690 no 2_655
C4 H8B 3.3657 no 1_545
C4 H13A 3.3736 no 2_655
C5 H6B 3.3623 no 3_656
C5 H8B 3.5627 no 1_545
C5 H10A 3.4360 no 2_645
C5 H13A 3.3522 no 2_655
C5 H15A 3.3474 no 1_545
C6 H6B 3.3787 no 3_656
C6 H13B 3.4783 no 2_655
C6 H15B 2.9968 no 3_666
C8 H3 3.5157 no 1_565
C8 H11A 3.3040 no 3_665
C9 H2 3.2853 no 2_655
C10 H3 3.2626 no 2_655
C10 H10B 3.4446 no 3_665
C10 H11A 3.4038 no 3_665
C10 H11B 3.5414 no 3_665
C10 H12A 3.4417 no 1_565
C10 H12A 3.5114 no 3_655
C10 H13A 3.3659 no 1_565
C11 H8A 3.2933 no 3_665
C11 H10B 2.9427 no 3_665
C11 H12A 3.4270 no 1_565
C11 H12A 3.5361 no 3_655
C12 H10A 3.4409 no 1_545
C12 H11A 3.3679 no 1_545
C12 H11B 3.5130 no 3_655
C12 H15C 3.3697 no 4_554
C13 H3 3.1465 no 2_655
C13 H6A 3.3323 no 2_645
C13 H10A 3.4487 no 1_545
C13 H11B 3.4558 no 3_655
C14 H15A 3.1419 no 1_545
C14 H15C 3.5305 no 2_545
C15 H6A 3.2748 no 3_666
C15 H6B 3.5518 no 3_666
C15 H12B 3.3801 no 4_455
C15 H14A 3.3660 no 1_565
C15 H14B 3.5736 no 2_555
H2 N1 3.3467 no 2_645
H2 C1 3.2827 no 2_645
H2 C2 3.2005 no 2_645
H2 C3 3.1263 no 2_645
H2 C4 3.1690 no 2_645
H2 C9 3.2853 no 2_645
H2 H3 3.5689 no 2_645
H2 H3 3.3469 no 2_655
H2 H10A 3.4654 no 1_545
H2 H10B 3.4308 no 1_545
H2 H11B 3.4221 no 3_655
H3 N1 3.5073 no 2_645
H3 N2 2.8358 no 2_645
H3 C1 2.8804 no 2_645
H3 C2 3.2140 no 2_645
H3 C8 3.5157 no 1_545
H3 C10 3.2626 no 2_645
H3 C13 3.1465 no 2_645
H3 H2 3.3469 no 2_645
H3 H2 3.5689 no 2_655
H3 H8B 2.6042 no 1_545
H3 H10A 2.8207 no 2_645
H3 H10B 3.5936 no 2_645
H3 H13A 3.4346 no 2_645
H3 H13B 2.6690 no 2_645
H6A O1 3.4464 no 1_565
H6A C13 3.3323 no 2_655
H6A C15 3.2748 no 3_666
H6A H12B 3.5249 no 2_655
H6A H13A 3.2338 no 2_655
H6A H13B 2.6293 no 2_655
H6A H15B 2.3509 no 3_666
H6A H15C 3.5939 no 3_666
H6B O1 2.6984 no 3_656
H6B C5 3.3623 no 3_656
H6B C6 3.3787 no 3_656
H6B C15 3.5518 no 3_666
H6B H6B 2.6174 no 3_656
H6B H15A 3.5088 no 3_666
H6B H15B 2.7608 no 3_666
H8A O2 3.4188 no 3_665
H8A C11 3.2933 no 3_665
H8A H11A 2.5111 no 3_665
H8A H12A 3.3276 no 3_655
H8A H12B 3.3958 no 3_655
H8B O1 3.3230 no 1_565
H8B C3 2.9209 no 1_565
H8B C4 3.3657 no 1_565
H8B C5 3.5627 no 1_565
H8B H3 2.6042 no 1_565
H8B H11A 3.4743 no 3_665
H8B H13B 3.3712 no 2_655
H10A O1 2.8666 no 2_655
H10A C3 3.3267 no 2_655
H10A C5 3.4360 no 2_655
H10A C12 3.4409 no 1_565
H10A C13 3.4487 no 1_565
H10A H2 3.4654 no 1_565
H10A H3 2.8207 no 2_655
H10A H12A 3.1176 no 1_565
H10A H12B 3.2315 no 1_565
H10A H13A 2.6798 no 1_565
H10B C10 3.4446 no 3_665
H10B C11 2.9427 no 3_665
H10B H2 3.4308 no 1_565
H10B H3 3.5936 no 2_655
H10B H10B 2.9505 no 3_665
H10B H11A 2.4774 no 3_665
H10B H11B 2.6893 no 3_665
H10B H12A 3.2596 no 1_565
H10B H12A 3.0740 no 3_655
H10B H13A 3.1759 no 1_565
H11A N1 3.0378 no 3_665
H11A C8 3.3040 no 3_665
H11A C10 3.4038 no 3_665
H11A C12 3.3679 no 1_565
H11A H8A 2.5111 no 3_665
H11A H8B 3.4743 no 3_665
H11A H10B 2.4774 no 3_665
H11A H12A 2.6525 no 1_565
H11A H12B 3.2085 no 1_565
H11B N1 3.4772 no 3_655
H11B N2 3.0557 no 3_655
H11B C1 2.9696 no 3_655
H11B C2 3.2654 no 3_655
H11B C10 3.5414 no 3_665
H11B C12 3.5130 no 3_655
H11B C13 3.4558 no 3_655
H11B H2 3.4221 no 3_655
H11B H10B 2.6893 no 3_665
H11B H11B 3.3458 no 3_655
H11B H12A 2.7865 no 3_655
H11B H13A 3.2835 no 3_655
H12A N1 2.9666 no 3_655
H12A N2 3.5394 no 3_655
H12A C1 3.4352 no 3_655
H12A C10 3.4417 no 1_545
H12A C10 3.5114 no 3_655
H12A C11 3.4270 no 1_545
H12A C11 3.5361 no 3_655
H12A H8A 3.3276 no 3_655
H12A H10A 3.1176 no 1_545
H12A H10B 3.2596 no 1_545
H12A H10B 3.0740 no 3_655
H12A H11A 2.6525 no 1_545
H12A H11B 2.7865 no 3_655
H12B C15 3.3801 no 4_554
H12B H6A 3.5249 no 2_645
H12B H8A 3.3958 no 3_655
H12B H10A 3.2315 no 1_545
H12B H11A 3.2085 no 1_545
H12B H14B 3.2073 no 3_655
H12B H15B 3.2582 no 4_554
H12B H15C 2.7156 no 4_554
H13A C4 3.3736 no 2_645
H13A C5 3.3522 no 2_645
H13A C10 3.3659 no 1_545
H13A H3 3.4346 no 2_655
H13A H6A 3.2338 no 2_645
H13A H10A 2.6798 no 1_545
H13A H10B 3.1759 no 1_545
H13A H11B 3.2835 no 3_655
H13B O1 2.7657 no 2_655
H13B C3 3.5605 no 2_655
H13B C6 3.4783 no 2_645
H13B H3 2.6690 no 2_655
H13B H6A 2.6293 no 2_645
H13B H8B 3.3712 no 2_645
H13B H15B 3.3691 no 4_554
H14A O2 3.3267 no 3_655
H14A C15 3.3660 no 1_545
H14A H15A 2.4565 no 1_545
H14A H15C 3.5929 no 1_545
H14A H15C 3.5531 no 2_545
H14B C15 3.5736 no 2_545
H14B H12B 3.2073 no 3_655
H14B H14C 3.5479 no 2_555
H14B H15A 3.4582 no 2_545
H14B H15C 2.8352 no 2_545
H14C O1 3.4720 no 3_656
H14C H14B 3.5479 no 2_545
H14C H15A 2.9837 no 1_545
H15A O1 3.2731 no 1_565
H15A C5 3.3474 no 1_565
H15A C14 3.1419 no 1_565
H15A H6B 3.5088 no 3_666
H15A H14A 2.4565 no 1_565
H15A H14B 3.4582 no 2_555
H15A H14C 2.9837 no 1_565
H15B O1 3.5587 no 1_565
H15B O1 3.5796 no 3_656
H15B C6 2.9968 no 3_666
H15B H6A 2.3509 no 3_666
H15B H6B 2.7608 no 3_666
H15B H12B 3.2582 no 4_455
H15B H13B 3.3691 no 4_455
H15B H15B 2.9338 no 3_666
H15C O2 3.2684 no 4_455
H15C C12 3.3697 no 4_455
H15C C14 3.5305 no 2_555
H15C H6A 3.5939 no 3_666
H15C H12B 2.7156 no 4_455
H15C H14A 3.5929 no 1_565
H15C H14A 3.5531 no 2_555
H15C H14B 2.8352 no 2_555

loop_
_geom_torsion_atom_site_label_1
_geom_torsion_atom_site_label_2
_geom_torsion_atom_site_label_3
_geom_torsion_atom_site_label_4
_geom_torsion
_geom_torsion_publ_flag
C11 O2 C12 C13 -55.0(5) no
C12 O2 C11 C10 55.6(4) no
C1 N1 C9 C4 1.0(4) no
C1 N1 C9 C8 -179.6(2) no
C9 N1 C1 N2 -179.4(3) no
C9 N1 C1 C2 1.2(4) no
C1 N2 C10 C11 -135.8(3) no
C10 N2 C1 N1 14.1(4) no
C10 N2 C1 C2 -166.5(3) no
C1 N2 C13 C12 137.3(3) no
C13 N2 C1 N1 -179.6(3) no
C13 N2 C1 C2 -0.2(4) no
C10 N2 C13 C12 -55.5(4) no
C13 N2 C10 C11 56.7(4) no
N1 C1 C2 C3 -2.1(4) no
N2 C1 C2 C3 178.5(3) no
C1 C2 C3 C4 0.8(5) no
C2 C3 C4 C5 -178.5(3) no
C2 C3 C4 C9 1.2(5) no
C3 C4 C5 O1 -1.0(5) no
C3 C4 C5 C6 177.5(3) no
C3 C4 C9 N1 -2.2(4) no
C3 C4 C9 C8 178.4(3) no
C5 C4 C9 N1 177.6(3) no
C5 C4 C9 C8 -1.8(4) no
C9 C4 C5 O1 179.2(3) no
C9 C4 C5 C6 -2.2(5) no
O1 C5 C6 C7 -149.2(4) no
C4 C5 C6 C7 32.2(5) no
C5 C6 C7 C8 -55.0(4) no
C5 C6 C7 C14 66.2(4) no
C5 C6 C7 C15 -174.2(3) no
C6 C7 C8 C9 50.3(4) no
C14 C7 C8 C9 -70.3(4) no
C15 C7 C8 C9 169.6(3) no
C7 C8 C9 N1 156.8(3) no
C7 C8 C9 C4 -23.8(4) no
N2 C10 C11 O2 -56.4(4) no
O2 C12 C13 N2 54.1(5) no
